data_4135184
loop_
_publ_author_name
'Yan, Yong'
'Carrington, Elliot J.'
'P\'etuya, R\'emi'
'Whitehead, George F. S.'
'Verma, Ajay'
'Hylton, Rebecca K.'
'Tang, Chiu C.'
'Berry, Neil G.'
'Darling, George R.'
'Dyer, Matthew S.'
'Antypov, Dmytro'
'Katsoulidis, Alexandros P.'
'Rosseinsky, Matthew J.'

_publ_section_title
;
 Amino Acid Residues Determine the Response of Flexible Metal-Organic
 Frameworks to Guests.
;
_journal_name_full 'Journal of the American Chemical Society'
_journal_paper_doi 10.1021/jacs.0c03853
_journal_year 2020
_chemical_absolute_configuration syn
_chemical_formula_moiety 'C7 H7 N3 O3 Zn'
_chemical_formula_sum 'C7 H7 N3 O3 Zn'
_chemical_formula_weight 246.53
_space_group_crystal_system trigonal
_space_group_IT_number 146
_space_group_name_Hall 'R 3'
_space_group_name_H-M_alt 'R 3 :H'
_atom_sites_solution_hydrogens geom
_atom_sites_solution_primary dual
_audit_creation_date 2019-08-12
_audit_creation_method
;
Olex2 1.2
(compiled 2018.05.29 svn.r3508 for OlexSys, GUI svn.r5506)
;
_cell_angle_alpha 90
_cell_angle_beta 90
_cell_angle_gamma 120
_cell_formula_units_Z 18
_cell_length_a 28.9145(3)
_cell_length_b 28.9145(3)
_cell_length_c 10.15210(10)
_cell_measurement_reflns_used 36417
_cell_measurement_temperature 100
_cell_measurement_theta_max 27.5100
_cell_measurement_theta_min 2.1470
_cell_volume 7350.52(13)
_computing_cell_refinement 'CrysAlisPro 1.171.38.46 (Rigaku OD, 2015)'
_computing_data_collection 'CrysAlisPro 1.171.38.46 (Rigaku OD, 2015)'
_computing_data_reduction 'CrysAlisPro 1.171.38.46 (Rigaku OD, 2015)'
_computing_molecular_graphics 'Olex2 (Dolomanov et al., 2009)'
_computing_publication_material 'Olex2 (Dolomanov et al., 2009)'
_computing_structure_refinement 'ShelXL (Sheldrick, 2015)'
_computing_structure_solution 'ShelXT (Sheldrick, 2015)'
_diffrn_ambient_temperature 100
_diffrn_detector 'CCD plate'
_diffrn_measured_fraction_theta_full 0.999
_diffrn_measured_fraction_theta_max 0.999
_diffrn_measurement_details
;
List of Runs (angles in degrees, time in seconds):

  # Type    Start    End  Width  t~exp~   \w     \q     \k     \f   Frames
--------------------------------------------------------------------------
  1  \w   -110.00  15.00   1.00   15.00    --  -20.00 -68.00   0.00  125
  2  \w   -110.00  15.00   1.00   15.00    --  -20.00 -68.00 120.00  125
  3  \w   -110.00  15.00   1.00   15.00    --  -20.00 -68.00 240.00  125
  4  \w   -110.00  15.00   1.00   15.00    --  -20.00 -30.00  90.00  125
  5  \w    -50.00  70.00   1.00   15.00    --  -20.00  68.00   0.00  120
  6  \w    -50.00  70.00   1.00   15.00    --  -20.00  68.00 120.00  120
  7  \w    -50.00  70.00   1.00   15.00    --  -20.00  68.00 240.00  120
  8  \w    -50.00  70.00   1.00   15.00    --  -20.00  30.00 -90.00  120
;
_diffrn_measurement_device 'abstract diffractometer'
_diffrn_measurement_device_type 'Rigaku Mo Rotating Anode Source With Saturn Detector'
_diffrn_measurement_method '\w scans'
_diffrn_orient_matrix_type 'CrysAlisPro convention (1999,Acta A55,543-557)'
_diffrn_orient_matrix_UB_11 -0.0067076000
_diffrn_orient_matrix_UB_12 -0.0165796000
_diffrn_orient_matrix_UB_13 -0.0564742000
_diffrn_orient_matrix_UB_21 -0.0215679000
_diffrn_orient_matrix_UB_22 -0.0209334000
_diffrn_orient_matrix_UB_23 0.0348327000
_diffrn_orient_matrix_UB_31 -0.0170855000
_diffrn_orient_matrix_UB_32 0.0094671000
_diffrn_orient_matrix_UB_33 -0.0218341000
_diffrn_radiation_monochromator graphite
_diffrn_radiation_probe x-ray
_diffrn_radiation_type MoK\a
_diffrn_radiation_wavelength 0.71073
_diffrn_reflns_av_R_equivalents 0.0364
_diffrn_reflns_av_unetI/netI 0.0195
_diffrn_reflns_Laue_measured_fraction_full 0.999
_diffrn_reflns_Laue_measured_fraction_max 0.999
_diffrn_reflns_limit_h_max 37
_diffrn_reflns_limit_h_min -37
_diffrn_reflns_limit_k_max 37
_diffrn_reflns_limit_k_min -37
_diffrn_reflns_limit_l_max 13
_diffrn_reflns_limit_l_min -13
_diffrn_reflns_number 60965
_diffrn_reflns_point_group_measured_fraction_full 0.999
_diffrn_reflns_point_group_measured_fraction_max 0.999
_diffrn_reflns_theta_full 25.242
_diffrn_reflns_theta_max 27.481
_diffrn_reflns_theta_min 2.165
_diffrn_source 'fine-focus sealed X-ray tube'
_diffrn_source_type 'Enhance (Mo) X-ray Source'
_exptl_absorpt_coefficient_mu 1.494
_exptl_absorpt_correction_T_max 1.00000
_exptl_absorpt_correction_T_min 0.88609
_exptl_absorpt_correction_type multi-scan
_exptl_absorpt_process_details
;
CrysAlisPro 1.171.38.46 (Rigaku Oxford Diffraction, 2015)
Empirical absorption correction using spherical harmonics,
 implemented in SCALE3 ABSPACK scaling algorithm.
;
_exptl_crystal_colour white
_exptl_crystal_colour_primary white
_exptl_crystal_density_diffrn 1.002
_exptl_crystal_description needle
_exptl_crystal_F_000 2232
_exptl_crystal_recrystallization_method 'Solvent Exchange DEF'
_exptl_crystal_size_max 0.25
_exptl_crystal_size_mid 0.08
_exptl_crystal_size_min 0.08
_refine_diff_density_max 1.650
_refine_diff_density_min -0.472
_refine_diff_density_rms 0.162
_refine_ls_abs_structure_details
;
 Flack x determined using 3215 quotients [(I+)-(I-)]/[(I+)+(I-)]
 (Parsons, Flack and Wagner, Acta Cryst. B69 (2013) 249-259).
;
_refine_ls_abs_structure_Flack -0.010(5)
_refine_ls_extinction_method none
_refine_ls_goodness_of_fit_ref 1.073
_refine_ls_hydrogen_treatment constr
_refine_ls_matrix_type full
_refine_ls_number_parameters 255
_refine_ls_number_reflns 7477
_refine_ls_number_restraints 1
_refine_ls_restrained_S_all 1.073
_refine_ls_R_factor_all 0.0577
_refine_ls_R_factor_gt 0.0546
_refine_ls_shift/su_max 0.001
_refine_ls_shift/su_mean 0.000
_refine_ls_structure_factor_coef Fsqd
_refine_ls_weighting_details 'w=1/[\s^2^(Fo^2^)+(0.1289P)^2^+25.1668P] where P=(Fo^2^+2Fc^2^)/3'
_refine_ls_weighting_scheme calc
_refine_ls_wR_factor_gt 0.1767
_refine_ls_wR_factor_ref 0.1805
_reflns_Friedel_coverage 1.000
_reflns_Friedel_fraction_full 0.999
_reflns_Friedel_fraction_max 0.999
_reflns_number_gt 7003
_reflns_number_total 7477
_reflns_threshold_expression 'I > 2\s(I)'
_cod_data_source_file ZnAlaPyr_DEF_100K.cif
_cod_data_source_block ZnAlaPyr_DEF_100K
_cod_original_cell_volume 7350.51(17)
_cod_original_sg_symbol_H-M 'R 3'
_cod_database_code 4135184
_shelx_shelxl_version_number 2014/7
_chemical_oxdiff_formula ZnC7H7N3O8
_shelx_space_group_comment
;
The symmetry employed for this shelxl refinement is uniquely defined
by the following loop, which should always be used as a source of
symmetry information in preference to the above space-group names.
They are only intended as comments.
;
_reflns_odcompleteness_completeness 99.95
_reflns_odcompleteness_iscentric 1
_reflns_odcompleteness_theta 27.42
_olex2_refinement_description
;
1. Fixed Uiso
 At 1.2 times of:
  All C(H) groups, All N(H) groups
 At 1.5 times of:
  All C(H,H,H) groups
2.a Ternary CH refined with riding coordinates:
 C5(H5), C12(H12)
2.b Aromatic/amide H refined with riding coordinates:
 N3(H3), N6(H6), C2(H2), C8(H8), C1(H1), C9(H9)
2.c Idealised Me refined as rotating group:
 C14(H14A,H14B,H14C), C7(H7A,H7B,H7C)
;
_olex2_submission_special_instructions 'No special instructions were received'
_oxdiff_exptl_absorpt_empirical_details
;
Empirical correction (ABSPACK) includes:
- Absorption correction using spherical harmonics
- Frame scaling
- Detector area scaling
;
_oxdiff_exptl_absorpt_empirical_full_max 1.397
_oxdiff_exptl_absorpt_empirical_full_min 0.728

loop_
_space_group_symop_operation_xyz
'x, y, z'
'-y, x-y, z'
'-x+y, -x, z'
'x+2/3, y+1/3, z+1/3'
'-y+2/3, x-y+1/3, z+1/3'
'-x+y+2/3, -x+1/3, z+1/3'
'x+1/3, y+2/3, z+2/3'
'-y+1/3, x-y+2/3, z+2/3'
'-x+y+1/3, -x+2/3, z+2/3'

loop_
_atom_site_label
_atom_site_type_symbol
_atom_site_fract_x
_atom_site_fract_y
_atom_site_fract_z
_atom_site_U_iso_or_equiv
_atom_site_adp_type
_atom_site_occupancy
_atom_site_site_symmetry_order
_atom_site_calc_flag
_atom_site_refinement_flags_posn
_atom_site_refinement_flags_adp
_atom_site_refinement_flags_occupancy
_atom_site_disorder_assembly
_atom_site_disorder_group
Zn01 Zn 0.66897(3) 0.64627(3) 0.62648(5) 0.0223(2) Uani 1 1 d . . . . .
Zn02 Zn 1.00110(3) 0.68857(3) 0.80304(5) 0.0250(2) Uani 1 1 d . . . . .
O2 O 0.7463(2) 0.6918(2) 0.6040(5) 0.0298(10) Uani 1 1 d . . . . .
O1 O 0.7391(2) 0.7349(2) 0.4288(5) 0.0278(10) Uani 1 1 d . . . . .
O4 O 0.4131(2) 0.3883(2) 0.4490(5) 0.0321(11) Uani 1 1 d . . . . .
O5 O 0.4027(2) 0.3358(2) 0.2759(5) 0.0293(10) Uani 1 1 d . . . . .
N3 N 0.8572(2) 0.7566(2) 0.5811(5) 0.0277(12) Uani 1 1 d . . . . .
H3 H 0.8661 0.7561 0.6618 0.033 Uiso 1 1 calc R . . . .
N4 N 0.6349(2) 0.5992(2) 0.4755(5) 0.0270(12) Uani 1 1 d . . . . .
N6 N 0.5237(2) 0.4350(2) 0.4121(5) 0.0280(12) Uani 1 1 d . . . . .
H6 H 0.5287 0.4457 0.4926 0.034 Uiso 1 1 calc R . . . .
O6 O 0.5436(3) 0.4575(2) 0.1978(5) 0.0416(14) Uani 1 1 d . . . . .
N5 N 0.6424(2) 0.6144(2) 0.3459(5) 0.0271(12) Uani 1 1 d . . . . .
O3 O 0.8651(3) 0.7364(3) 0.3719(6) 0.0519(18) Uani 1 1 d . . . . .
N2 N 0.9701(3) 0.6887(3) 0.5237(6) 0.0317(13) Uani 1 1 d . . . . .
N1 N 0.9677(3) 0.7023(3) 0.6519(5) 0.0312(13) Uani 1 1 d . . . . .
C5 C 0.8212(3) 0.7768(3) 0.5501(7) 0.0275(13) Uani 1 1 d . . . . .
H5 H 0.8181 0.7929 0.6322 0.033 Uiso 1 1 calc R . . . .
C3 C 0.9145(3) 0.7208(3) 0.5305(7) 0.0319(15) Uani 1 1 d . . . . .
C10 C 0.5862(3) 0.5262(3) 0.3561(6) 0.0265(13) Uani 1 1 d . . . . .
C2 C 0.9384(3) 0.6997(4) 0.4522(7) 0.0343(16) Uani 1 1 d . . . . .
H2 H 0.9331 0.6939 0.3620 0.041 Uiso 1 1 calc R . . . .
C13 C 0.4300(3) 0.3673(3) 0.3674(6) 0.0248(12) Uani 1 1 d . . . . .
C4 C 0.8770(3) 0.7386(3) 0.4859(7) 0.0320(15) Uani 1 1 d . . . . .
C12 C 0.4875(3) 0.3793(3) 0.3841(7) 0.0287(13) Uani 1 1 d . . . . .
H12 H 0.4989 0.3697 0.3027 0.034 Uiso 1 1 calc R . . . .
C6 C 0.7643(3) 0.7305(3) 0.5222(7) 0.0249(12) Uani 1 1 d . . . . .
C8 C 0.6018(3) 0.5467(3) 0.4817(6) 0.0281(13) Uani 1 1 d . . . . .
H8 H 0.5907 0.5268 0.5589 0.034 Uiso 1 1 calc R . . . .
C11 C 0.5500(3) 0.4708(3) 0.3147(7) 0.0279(13) Uani 1 1 d . . . . .
C1 C 0.9346(3) 0.7225(4) 0.6565(7) 0.0354(17) Uani 1 1 d . . . . .
H1 H 0.9265 0.7355 0.7316 0.043 Uiso 1 1 calc R . . . .
C9 C 0.6124(3) 0.5699(3) 0.2725(7) 0.0320(15) Uani 1 1 d . . . . .
H9 H 0.6098 0.5688 0.1811 0.038 Uiso 1 1 calc R . . . .
C14 C 0.4884(4) 0.3446(3) 0.4962(9) 0.046(2) Uani 1 1 d . . . . .
H14A H 0.5233 0.3484 0.5021 0.069 Uiso 1 1 calc GR . . . .
H14B H 0.4625 0.3079 0.4794 0.069 Uiso 1 1 calc GR . . . .
H14C H 0.4800 0.3556 0.5777 0.069 Uiso 1 1 calc GR . . . .
C7 C 0.8440(5) 0.8214(5) 0.4528(13) 0.067(3) Uani 1 1 d . . . . .
H7A H 0.8761 0.8508 0.4879 0.100 Uiso 1 1 calc GR . . . .
H7B H 0.8185 0.8327 0.4353 0.100 Uiso 1 1 calc GR . . . .
H7C H 0.8521 0.8094 0.3724 0.100 Uiso 1 1 calc GR . . . .

loop_
_atom_site_aniso_label
_atom_site_aniso_U_11
_atom_site_aniso_U_22
_atom_site_aniso_U_33
_atom_site_aniso_U_23
_atom_site_aniso_U_13
_atom_site_aniso_U_12
Zn01 0.0289(4) 0.0261(4) 0.0110(4) -0.0006(3) 0.0003(3) 0.0131(3)
Zn02 0.0362(5) 0.0302(4) 0.0097(4) -0.0005(3) -0.0022(3) 0.0175(4)
O2 0.028(2) 0.034(2) 0.022(2) 0.0053(19) -0.0014(18) 0.012(2)
O1 0.036(3) 0.033(2) 0.015(2) -0.0053(18) -0.0074(18) 0.017(2)
O4 0.030(2) 0.043(3) 0.020(2) -0.004(2) 0.0010(19) 0.015(2)
O5 0.034(3) 0.030(2) 0.022(2) -0.0016(19) -0.0053(19) 0.014(2)
N3 0.028(3) 0.038(3) 0.014(2) -0.002(2) -0.004(2) 0.014(2)
N4 0.034(3) 0.031(3) 0.012(2) 0.000(2) -0.001(2) 0.013(2)
N6 0.032(3) 0.034(3) 0.012(2) -0.001(2) -0.001(2) 0.012(2)
O6 0.053(3) 0.039(3) 0.011(2) -0.0011(19) -0.003(2) 0.006(3)
N5 0.037(3) 0.033(3) 0.008(2) 0.001(2) 0.000(2) 0.014(2)
O3 0.066(4) 0.101(5) 0.020(3) -0.012(3) -0.011(3) 0.065(4)
N2 0.040(3) 0.053(4) 0.011(3) -0.002(2) -0.002(2) 0.030(3)
N1 0.035(3) 0.055(4) 0.011(2) -0.005(2) -0.003(2) 0.028(3)
C5 0.024(3) 0.033(3) 0.024(3) 0.001(3) 0.001(2) 0.013(3)
C3 0.036(4) 0.052(4) 0.016(3) -0.003(3) 0.000(3) 0.028(3)
C10 0.030(3) 0.029(3) 0.016(3) 0.002(2) 0.001(2) 0.012(3)
C2 0.044(4) 0.058(5) 0.012(3) -0.004(3) -0.005(3) 0.034(4)
C13 0.027(3) 0.027(3) 0.016(3) 0.003(2) 0.000(2) 0.010(3)
C4 0.029(3) 0.048(4) 0.023(3) -0.003(3) 0.000(3) 0.022(3)
C12 0.025(3) 0.035(3) 0.024(3) -0.005(3) -0.004(2) 0.013(3)
C6 0.027(3) 0.031(3) 0.021(3) -0.004(2) 0.001(2) 0.018(3)
C8 0.031(3) 0.031(3) 0.015(3) 0.002(2) 0.003(2) 0.010(3)
C11 0.030(3) 0.029(3) 0.019(3) -0.001(2) 0.000(2) 0.011(3)
C1 0.040(4) 0.066(5) 0.013(3) -0.007(3) -0.001(3) 0.036(4)
C9 0.039(4) 0.032(3) 0.017(3) 0.002(3) -0.003(3) 0.011(3)
C14 0.047(5) 0.032(4) 0.049(5) 0.007(3) -0.014(4) 0.012(3)
C7 0.062(6) 0.064(6) 0.066(7) 0.009(5) -0.007(5) 0.025(6)

loop_
_atom_type_symbol
_atom_type_description
_atom_type_scat_dispersion_real
_atom_type_scat_dispersion_imag
_atom_type_scat_source
C C 0.0033 0.0016 'International Tables Vol C Tables 4.2.6.8 and 6.1.1.4'
H H 0.0000 0.0000 'International Tables Vol C Tables 4.2.6.8 and 6.1.1.4'
N N 0.0061 0.0033 'International Tables Vol C Tables 4.2.6.8 and 6.1.1.4'
O O 0.0106 0.0060 'International Tables Vol C Tables 4.2.6.8 and 6.1.1.4'
Zn Zn 0.2839 1.4301 'International Tables Vol C Tables 4.2.6.8 and 6.1.1.4'

loop_
_geom_angle_atom_site_label_1
_geom_angle_atom_site_label_2
_geom_angle_atom_site_label_3
_geom_angle
_geom_angle_site_symmetry_1
_geom_angle_site_symmetry_3
_geom_angle_publ_flag
O2 Zn01 O1 103.6(2) . 6_565 ?
O2 Zn01 N5 109.0(2) . 6_565 ?
N4 Zn01 O2 112.6(2) . . ?
N4 Zn01 O1 101.1(2) . 6_565 ?
N4 Zn01 N5 115.8(3) . 6_565 ?
N5 Zn01 O1 114.0(2) 6_565 6_565 ?
O5 Zn02 O4 100.6(2) 8_655 4 ?
O5 Zn02 N2 114.6(2) 8_655 5_655 ?
N2 Zn02 O4 103.8(3) 5_655 4 ?
N1 Zn02 O4 112.4(2) . 4 ?
N1 Zn02 O5 103.7(2) . 8_655 ?
N1 Zn02 N2 120.3(3) . 5_655 ?
C6 O2 Zn01 119.5(4) . . ?
C6 O1 Zn01 139.1(5) . 8_654 ?
C13 O4 Zn02 117.6(4) . 7_444 ?
C13 O5 Zn02 137.9(5) . 6_564 ?
C5 N3 H3 119.2 . . ?
C4 N3 H3 119.2 . . ?
C4 N3 C5 121.5(6) . . ?
N5 N4 Zn01 125.8(5) . . ?
C8 N4 Zn01 125.5(5) . . ?
C8 N4 N5 108.6(5) . . ?
C12 N6 H6 119.2 . . ?
C11 N6 H6 119.2 . . ?
C11 N6 C12 121.6(6) . . ?
N4 N5 Zn01 121.8(4) . 8_654 ?
C9 N5 Zn01 130.7(4) . 8_654 ?
C9 N5 N4 107.4(5) . . ?
N1 N2 Zn02 121.0(5) . 9_664 ?
C2 N2 Zn02 130.5(5) . 9_664 ?
C2 N2 N1 108.2(6) . . ?
N2 N1 Zn02 125.9(5) . . ?
C1 N1 Zn02 126.1(5) . . ?
C1 N1 N2 107.8(6) . . ?
N3 C5 H5 105.0 . . ?
N3 C5 C6 110.9(6) . . ?
N3 C5 C7 113.1(7) . . ?
C6 C5 H5 105.0 . . ?
C7 C5 H5 105.0 . . ?
C7 C5 C6 116.6(7) . . ?
C2 C3 C4 126.3(6) . . ?
C2 C3 C1 104.5(6) . . ?
C1 C3 C4 129.2(6) . . ?
C8 C10 C11 129.3(6) . . ?
C8 C10 C9 105.1(6) . . ?
C9 C10 C11 125.7(6) . . ?
N2 C2 C3 110.5(6) . . ?
N2 C2 H2 124.8 . . ?
C3 C2 H2 124.8 . . ?
O4 C13 O5 125.2(6) . . ?
O4 C13 C12 117.3(6) . . ?
O5 C13 C12 117.5(6) . . ?
N3 C4 C3 115.9(6) . . ?
O3 C4 N3 122.9(7) . . ?
O3 C4 C3 121.1(7) . . ?
N6 C12 C13 112.0(6) . . ?
N6 C12 H12 108.9 . . ?
N6 C12 C14 110.2(6) . . ?
C13 C12 H12 108.9 . . ?
C14 C12 C13 107.9(6) . . ?
C14 C12 H12 108.9 . . ?
O2 C6 C5 115.6(6) . . ?
O1 C6 O2 125.7(7) . . ?
O1 C6 C5 118.6(6) . . ?
N4 C8 C10 109.9(6) . . ?
N4 C8 H8 125.1 . . ?
C10 C8 H8 125.1 . . ?
N6 C11 C10 116.4(6) . . ?
O6 C11 N6 121.6(6) . . ?
O6 C11 C10 122.0(6) . . ?
N1 C1 C3 109.1(6) . . ?
N1 C1 H1 125.5 . . ?
C3 C1 H1 125.5 . . ?
N5 C9 C10 109.0(6) . . ?
N5 C9 H9 125.5 . . ?
C10 C9 H9 125.5 . . ?
C12 C14 H14A 109.5 . . ?
C12 C14 H14B 109.5 . . ?
C12 C14 H14C 109.5 . . ?
H14A C14 H14B 109.5 . . ?
H14A C14 H14C 109.5 . . ?
H14B C14 H14C 109.5 . . ?
C5 C7 H7A 109.5 . . ?
C5 C7 H7B 109.5 . . ?
C5 C7 H7C 109.5 . . ?
H7A C7 H7B 109.5 . . ?
H7A C7 H7C 109.5 . . ?
H7B C7 H7C 109.5 . . ?

loop_
_geom_bond_atom_site_label_1
_geom_bond_atom_site_label_2
_geom_bond_distance
_geom_bond_site_symmetry_2
_geom_bond_publ_flag
Zn01 O2 1.960(5) . ?
Zn01 O1 1.978(5) 6_565 ?
Zn01 N4 1.958(6) . ?
Zn01 N5 1.964(6) 6_565 ?
Zn02 O4 1.988(5) 4 ?
Zn02 O5 1.960(5) 8_655 ?
Zn02 N2 1.969(6) 5_655 ?
Zn02 N1 1.956(6) . ?
O2 C6 1.278(9) . ?
O1 Zn01 1.978(5) 8_654 ?
O1 C6 1.239(8) . ?
O4 Zn02 1.988(5) 7_444 ?
O4 C13 1.263(9) . ?
O5 Zn02 1.960(5) 6_564 ?
O5 C13 1.265(8) . ?
N3 H3 0.8600 . ?
N3 C5 1.462(9) . ?
N3 C4 1.353(9) . ?
N4 N5 1.370(7) . ?
N4 C8 1.331(9) . ?
N6 H6 0.8600 . ?
N6 C12 1.444(9) . ?
N6 C11 1.357(9) . ?
O6 C11 1.232(8) . ?
N5 Zn01 1.964(6) 8_654 ?
N5 C9 1.359(9) . ?
O3 C4 1.200(9) . ?
N2 Zn02 1.969(6) 9_664 ?
N2 N1 1.371(8) . ?
N2 C2 1.326(9) . ?
N1 C1 1.349(10) . ?
C5 H5 0.9800 . ?
C5 C6 1.540(9) . ?
C5 C7 1.491(13) . ?
C3 C2 1.382(10) . ?
C3 C4 1.481(10) . ?
C3 C1 1.397(9) . ?
C10 C8 1.384(9) . ?
C10 C11 1.469(9) . ?
C10 C9 1.391(10) . ?
C2 H2 0.9300 . ?
C13 C12 1.527(9) . ?
C12 H12 0.9800 . ?
C12 C14 1.527(11) . ?
C8 H8 0.9300 . ?
C1 H1 0.9300 . ?
C9 H9 0.9300 . ?
C14 H14A 0.9600 . ?
C14 H14B 0.9600 . ?
C14 H14C 0.9600 . ?
C7 H7A 0.9600 . ?
C7 H7B 0.9600 . ?
C7 H7C 0.9600 . ?
